data_2206996
loop_
_publ_author_name
'Jing, Zuo-Liang'
'Yu, Ming'
'Chen, Xin'
'Deng, Qi-Liang'

_publ_section_title 4-[(2,4-Dichlorobenzylidene)amino]-1,5-dimethyl-2-phenyl-1,2-dihydropyrazol-3-one
_journal_issue 10
_journal_name_full 'Acta Crystallographica Section E'
_journal_page_first o3359
_journal_page_last o3360
_journal_paper_doi 10.1107/S1600536805029624
_journal_volume 61
_journal_year 2005
_chemical_formula_iupac 'C18 H15 Cl2 N3 O'
_chemical_formula_moiety 'C18 H15 Cl2 N3 O'
_chemical_formula_sum 'C18 H15 Cl2 N3 O'
_chemical_formula_weight 360.23
_chemical_name_systematic
;
  ?
;
_space_group_IT_number 14
_symmetry_cell_setting monoclinic
_symmetry_space_group_name_Hall '-P 2yn'
_symmetry_space_group_name_H-M 'P 1 21/n 1'
_atom_sites_solution_hydrogens geom
_atom_sites_solution_primary direct
_atom_sites_solution_secondary difmap
_audit_creation_method SHELXL-97
_cell_angle_alpha 90.00
_cell_angle_beta 99.6930(10)
_cell_angle_gamma 90.00
_cell_formula_units_Z 4
_cell_length_a 9.4236(7)
_cell_length_b 7.3711(5)
_cell_length_c 24.5011(18)
_cell_measurement_reflns_used 3316
_cell_measurement_temperature 294(2)
_cell_measurement_theta_max 25.30
_cell_measurement_theta_min 2.89
_cell_volume 1677.6(2)
_computing_cell_refinement SMART
_computing_data_collection 'SMART (Bruker, 1999)'
_computing_data_reduction 'SAINT (Bruker, 1999)'
_computing_molecular_graphics 'SHELXTL (Sheldrick, 1997b)'
_computing_publication_material SHELXTL
_computing_structure_refinement 'SHELXL97 (Sheldrick, 1997a)'
_computing_structure_solution 'SHELXS97 (Sheldrick, 1997a)'
_diffrn_ambient_temperature 294(2)
_diffrn_measured_fraction_theta_full 0.994
_diffrn_measured_fraction_theta_max 0.994
_diffrn_measurement_device_type 'Bruker SMART CCD area-detector'
_diffrn_measurement_method '\f and \w scans'
_diffrn_radiation_monochromator graphite
_diffrn_radiation_source 'fine-focus sealed tube'
_diffrn_radiation_type MoK\a
_diffrn_radiation_wavelength 0.71073
_diffrn_reflns_av_R_equivalents 0.0223
_diffrn_reflns_av_sigmaI/netI 0.0266
_diffrn_reflns_limit_h_max 11
_diffrn_reflns_limit_h_min -11
_diffrn_reflns_limit_k_max 8
_diffrn_reflns_limit_k_min -8
_diffrn_reflns_limit_l_max 29
_diffrn_reflns_limit_l_min -26
_diffrn_reflns_number 8814
_diffrn_reflns_theta_full 25.00
_diffrn_reflns_theta_max 25.00
_diffrn_reflns_theta_min 2.21
_diffrn_standards_decay_% 0
_diffrn_standards_interval_count 0
_diffrn_standards_interval_time 0
_diffrn_standards_number 0
_exptl_absorpt_coefficient_mu 0.397
_exptl_absorpt_correction_T_max 0.909
_exptl_absorpt_correction_T_min 0.802
_exptl_absorpt_correction_type multi-scan
_exptl_absorpt_process_details '(SADABS; Bruker, 1999)'
_exptl_crystal_colour yellow
_exptl_crystal_density_diffrn 1.426
_exptl_crystal_density_method 'not measured'
_exptl_crystal_description block
_exptl_crystal_F_000 744
_exptl_crystal_size_max 0.44
_exptl_crystal_size_mid 0.32
_exptl_crystal_size_min 0.24
_refine_diff_density_max 0.192
_refine_diff_density_min -0.291
_refine_ls_extinction_method none
_refine_ls_goodness_of_fit_ref 1.084
_refine_ls_hydrogen_treatment constr
_refine_ls_matrix_type full
_refine_ls_number_parameters 219
_refine_ls_number_reflns 2935
_refine_ls_number_restraints 0
_refine_ls_restrained_S_all 1.084
_refine_ls_R_factor_all 0.0471
_refine_ls_R_factor_gt 0.0338
_refine_ls_shift/su_max 0.001
_refine_ls_shift/su_mean 0.000
_refine_ls_structure_factor_coef Fsqd
_refine_ls_weighting_details 'calc w=1/[\s^2^(Fo^2^)+(0.0444P)^2^+0.3505P] where P=(Fo^2^+2Fc^2^)/3'
_refine_ls_weighting_scheme calc
_refine_ls_wR_factor_gt 0.0887
_refine_ls_wR_factor_ref 0.0942
_reflns_number_gt 2235
_reflns_number_total 2935
_reflns_threshold_expression I>2\s(I)
_cod_data_source_file jh6017.cif
_cod_data_source_block I
_cod_depositor_comments
;
The following automatic conversions were performed:
'_symmetry_cell_setting' value 'Monoclinic' changed to 'monoclinic'
according to '/home/saulius/struct/CIF-dictionaries/cif_core.dic'
dictionary named 'cif_core.dic' version 2.4.1 from 2010-06-29.

Automatic conversion script
Id: cif_fix_enum 1527 2010-12-29 10:47:43Z saulius 

The following automatic conversions were performed:

'_symmetry_cell_setting' value 'Monoclinic' changed to 'monoclinic'
according to /home/saulius/struct/CIF-dictionaries/cif_core.dic
dictionary named 'cif_core.dic' version 2.4.1 from 2010-06-29.

Automatic conversion script
Id: cif_fix_values 1715 2011-07-08 13:25:40Z adriana 
;
_cod_original_sg_symbol_H-M P2(1)/n
_cod_database_code 2206996

loop_
_symmetry_equiv_pos_as_xyz
'x, y, z'
'-x+1/2, y+1/2, -z+1/2'
'-x, -y, -z'
'x-1/2, -y-1/2, z-1/2'

loop_
_atom_site_label
_atom_site_fract_x
_atom_site_fract_y
_atom_site_fract_z
_atom_site_U_iso_or_equiv
_atom_site_adp_type
_atom_site_calc_flag
_atom_site_refinement_flags
_atom_site_occupancy
_atom_site_type_symbol
Cl1 0.44691(6) -0.05518(7) 1.06469(2) 0.06103(19) Uani d . 1 Cl
Cl2 0.81732(6) 0.27063(10) 1.22497(2) 0.0750(2) Uani d . 1 Cl
C11 0.0882(2) 0.8016(3) 0.98549(9) 0.0506(5) Uani d . 1 C
H11A 0.1237 0.8969 0.9648 0.076 Uiso calc R 1 H
H11B 0.1485 0.7912 1.0211 0.076 Uiso calc R 1 H
H11C -0.0085 0.8290 0.9903 0.076 Uiso calc R 1 H
N1 0.03425(16) 0.4330(2) 0.88548(6) 0.0409(4) Uani d . 1 N
N2 -0.00620(16) 0.5959(2) 0.90848(6) 0.0401(4) Uani d . 1 N
N3 0.28447(15) 0.4723(2) 1.01440(6) 0.0382(4) Uani d . 1 N
C1 0.46740(19) 0.3109(2) 1.07464(7) 0.0373(4) Uani d . 1 C
C2 0.5203(2) 0.1435(3) 1.09530(8) 0.0423(5) Uani d . 1 C
C3 0.6284(2) 0.1288(3) 1.14104(8) 0.0506(5) Uani d . 1 C
H3 0.6636 0.0160 1.1538 0.061 Uiso calc R 1 H
C4 0.6822(2) 0.2856(3) 1.16710(8) 0.0483(5) Uani d . 1 C
C5 0.6326(2) 0.4533(3) 1.14840(8) 0.0476(5) Uani d . 1 C
H5 0.6698 0.5579 1.1667 0.057 Uiso calc R 1 H
C6 0.5271(2) 0.4646(3) 1.10224(8) 0.0432(5) Uani d . 1 C
H6 0.4950 0.5783 1.0892 0.052 Uiso calc R 1 H
C7 0.35588(19) 0.3251(2) 1.02526(7) 0.0391(4) Uani d . 1 C
H7 0.3368 0.2262 1.0016 0.047 Uiso calc R 1 H
C8 0.18082(18) 0.4828(2) 0.96690(7) 0.0354(4) Uani d . 1 C
C9 0.08972(19) 0.6280(2) 0.95513(7) 0.0370(4) Uani d . 1 C
C10 0.14472(19) 0.3513(2) 0.92327(7) 0.0385(4) Uani d . 1 C
O1 0.19010(15) 0.19821(18) 0.91639(6) 0.0526(4) Uani d . 1 O
C12 -0.0797(2) 0.7352(3) 0.87217(9) 0.0567(6) Uani d . 1 C
H12A -0.1233 0.8212 0.8937 0.085 Uiso calc R 1 H
H12B -0.1528 0.6801 0.8453 0.085 Uiso calc R 1 H
H12C -0.0115 0.7963 0.8536 0.085 Uiso calc R 1 H
C13 -0.0674(2) 0.3308(2) 0.84841(7) 0.0401(4) Uani d . 1 C
C14 -0.0177(2) 0.2350(3) 0.80691(8) 0.0522(5) Uani d . 1 C
H14 0.0783 0.2434 0.8027 0.063 Uiso calc R 1 H
C15 -0.1117(3) 0.1268(3) 0.77185(9) 0.0634(6) Uani d . 1 C
H15 -0.0788 0.0615 0.7440 0.076 Uiso calc R 1 H
C16 -0.2532(3) 0.1153(3) 0.77790(9) 0.0634(6) Uani d . 1 C
H16 -0.3160 0.0411 0.7544 0.076 Uiso calc R 1 H
C17 -0.3025(2) 0.2133(3) 0.81859(9) 0.0609(6) Uani d . 1 C
H17 -0.3992 0.2074 0.8219 0.073 Uiso calc R 1 H
C18 -0.2097(2) 0.3205(3) 0.85452(8) 0.0502(5) Uani d . 1 C
H18 -0.2429 0.3849 0.8825 0.060 Uiso calc R 1 H

loop_
_atom_site_aniso_label
_atom_site_aniso_U_11
_atom_site_aniso_U_22
_atom_site_aniso_U_33
_atom_site_aniso_U_12
_atom_site_aniso_U_13
_atom_site_aniso_U_23
Cl1 0.0749(4) 0.0349(3) 0.0688(4) 0.0005(2) -0.0010(3) 0.0033(2)
Cl2 0.0586(4) 0.1057(5) 0.0524(3) 0.0053(3) -0.0145(3) 0.0102(3)
C11 0.0579(13) 0.0362(11) 0.0545(12) 0.0072(9) 0.0000(10) -0.0071(9)
N1 0.0411(9) 0.0369(8) 0.0417(9) 0.0088(7) -0.0021(7) -0.0070(7)
N2 0.0436(9) 0.0316(8) 0.0421(9) 0.0093(7) -0.0016(7) -0.0014(7)
N3 0.0379(8) 0.0362(9) 0.0382(8) 0.0043(7) 0.0002(7) -0.0002(7)
C1 0.0360(10) 0.0365(10) 0.0390(10) 0.0048(8) 0.0053(8) 0.0031(8)
C2 0.0441(11) 0.0368(11) 0.0453(11) 0.0026(8) 0.0057(9) 0.0035(8)
C3 0.0493(12) 0.0500(12) 0.0504(12) 0.0101(10) 0.0020(10) 0.0131(10)
C4 0.0374(11) 0.0660(14) 0.0395(11) 0.0035(10) 0.0009(9) 0.0073(10)
C5 0.0431(11) 0.0498(12) 0.0481(12) -0.0034(9) 0.0020(9) -0.0044(10)
C6 0.0432(11) 0.0365(11) 0.0483(11) 0.0039(8) 0.0029(9) 0.0014(9)
C7 0.0399(10) 0.0358(10) 0.0396(10) 0.0026(8) 0.0005(8) -0.0016(8)
C8 0.0366(10) 0.0320(9) 0.0363(10) 0.0034(8) 0.0029(8) -0.0003(7)
C9 0.0394(10) 0.0306(9) 0.0396(10) 0.0012(8) 0.0028(8) 0.0003(8)
C10 0.0371(10) 0.0357(10) 0.0407(10) 0.0055(8) 0.0014(8) 0.0004(8)
O1 0.0561(9) 0.0393(8) 0.0568(9) 0.0165(7) -0.0064(7) -0.0112(6)
C12 0.0669(14) 0.0482(13) 0.0505(13) 0.0213(11) -0.0036(11) 0.0082(10)
C13 0.0437(11) 0.0380(10) 0.0350(10) 0.0044(8) -0.0039(8) -0.0001(8)
C14 0.0519(12) 0.0560(13) 0.0465(12) 0.0063(10) 0.0020(10) -0.0098(10)
C15 0.0748(17) 0.0605(15) 0.0508(13) 0.0085(12) -0.0014(12) -0.0173(11)
C16 0.0762(17) 0.0577(14) 0.0479(13) -0.0105(12) -0.0138(12) -0.0039(11)
C17 0.0474(12) 0.0814(17) 0.0491(13) -0.0108(12) -0.0056(10) 0.0055(12)
C18 0.0468(12) 0.0630(14) 0.0387(11) 0.0011(10) 0.0015(9) -0.0008(10)

loop_
_atom_type_symbol
_atom_type_description
_atom_type_scat_dispersion_real
_atom_type_scat_dispersion_imag
_atom_type_scat_source
C C 0.0033 0.0016 'International Tables Vol C Tables 4.2.6.8 and 6.1.1.4'
H H 0.0000 0.0000 'International Tables Vol C Tables 4.2.6.8 and 6.1.1.4'
N N 0.0061 0.0033 'International Tables Vol C Tables 4.2.6.8 and 6.1.1.4'
O O 0.0106 0.0060 'International Tables Vol C Tables 4.2.6.8 and 6.1.1.4'
Cl Cl 0.1484 0.1585 'International Tables Vol C Tables 4.2.6.8 and 6.1.1.4'

loop_
_geom_angle_atom_site_label_1
_geom_angle_atom_site_label_2
_geom_angle_atom_site_label_3
_geom_angle
_geom_angle_publ_flag
C9 C11 H11A 109.5 ?
C9 C11 H11B 109.5 ?
H11A C11 H11B 109.5 ?
C9 C11 H11C 109.5 ?
H11A C11 H11C 109.5 ?
H11B C11 H11C 109.5 ?
N2 N1 C10 108.80(14) yes
N2 N1 C13 120.67(14) yes
C10 N1 C13 122.58(15) yes
C9 N2 N1 107.46(13) yes
C9 N2 C12 125.05(16) yes
N1 N2 C12 119.41(15) yes
C7 N3 C8 119.45(15) yes
C6 C1 C2 117.03(17) ?
C6 C1 C7 121.27(16) ?
C2 C1 C7 121.69(17) ?
C3 C2 C1 122.12(18) ?
C3 C2 Cl1 117.99(15) ?
C1 C2 Cl1 119.87(15) ?
C4 C3 C2 118.27(19) ?
C4 C3 H3 120.9 ?
C2 C3 H3 120.9 ?
C5 C4 C3 121.57(18) ?
C5 C4 Cl2 119.31(17) ?
C3 C4 Cl2 119.12(16) ?
C4 C5 C6 119.14(19) ?
C4 C5 H5 120.4 ?
C6 C5 H5 120.4 ?
C5 C6 C1 121.87(18) ?
C5 C6 H6 119.1 ?
C1 C6 H6 119.1 ?
N3 C7 C1 120.66(17) ?
N3 C7 H7 119.7 ?
C1 C7 H7 119.7 ?
C9 C8 N3 123.10(16) ?
C9 C8 C10 107.91(15) ?
N3 C8 C10 128.97(16) ?
N2 C9 C8 110.28(15) ?
N2 C9 C11 120.91(16) ?
C8 C9 C11 128.81(17) ?
O1 C10 N1 122.62(16) ?
O1 C10 C8 132.50(17) ?
N1 C10 C8 104.87(15) ?
N2 C12 H12A 109.5 ?
N2 C12 H12B 109.5 ?
H12A C12 H12B 109.5 ?
N2 C12 H12C 109.5 ?
H12A C12 H12C 109.5 ?
H12B C12 H12C 109.5 ?
C18 C13 C14 120.56(18) ?
C18 C13 N1 121.62(16) ?
C14 C13 N1 117.77(17) ?
C15 C14 C13 119.5(2) ?
C15 C14 H14 120.3 ?
C13 C14 H14 120.3 ?
C16 C15 C14 120.2(2) ?
C16 C15 H15 119.9 ?
C14 C15 H15 119.9 ?
C15 C16 C17 120.0(2) ?
C15 C16 H16 120.0 ?
C17 C16 H16 120.0 ?
C16 C17 C18 120.6(2) ?
C16 C17 H17 119.7 ?
C18 C17 H17 119.7 ?
C13 C18 C17 119.10(19) ?
C13 C18 H18 120.4 ?
C17 C18 H18 120.4 ?

loop_
_geom_bond_atom_site_label_1
_geom_bond_atom_site_label_2
_geom_bond_distance
_geom_bond_publ_flag
Cl1 C2 1.735(2) yes
Cl2 C4 1.742(2) yes
C11 C9 1.481(3) ?
C11 H11A 0.9600 ?
C11 H11B 0.9600 ?
C11 H11C 0.9600 ?
N1 N2 1.406(2) yes
N1 C10 1.407(2) ?
N1 C13 1.420(2) ?
N2 C9 1.353(2) ?
N2 C12 1.456(2) ?
N3 C7 1.281(2) yes
N3 C8 1.390(2) yes
C1 C6 1.389(3) ?
C1 C2 1.394(3) ?
C1 C7 1.467(2) ?
C2 C3 1.386(3) ?
C3 C4 1.375(3) ?
C3 H3 0.9300 ?
C4 C5 1.373(3) ?
C5 C6 1.377(3) ?
C5 H5 0.9300 ?
C6 H6 0.9300 ?
C7 H7 0.9300 ?
C8 C9 1.372(2) ?
C8 C10 1.440(2) ?
C10 O1 1.229(2) ?
C12 H12A 0.9600 ?
C12 H12B 0.9600 ?
C12 H12C 0.9600 ?
C13 C18 1.377(3) ?
C13 C14 1.383(3) ?
C14 C15 1.379(3) ?
C14 H14 0.9300 ?
C15 C16 1.369(3) ?
C15 H15 0.9300 ?
C16 C17 1.374(3) ?
C16 H16 0.9300 ?
C17 C18 1.380(3) ?
C17 H17 0.9300 ?
C18 H18 0.9300 ?

loop_
_geom_hbond_atom_site_label_D
_geom_hbond_atom_site_label_H
_geom_hbond_atom_site_label_A
_geom_hbond_site_symmetry_A
_geom_hbond_distance_DH
_geom_hbond_distance_HA
_geom_hbond_distance_DA
_geom_hbond_angle_DHA
_geom_hbond_publ_flag
C7 H7 O1 . 0.93 2.31 3.005(2) 131.0 yes
C6 H6 Cl1 1_565 0.93 2.79 3.703(2) 168.4 yes

loop_
_geom_torsion_atom_site_label_1
_geom_torsion_atom_site_label_2
_geom_torsion_atom_site_label_3
_geom_torsion_atom_site_label_4
_geom_torsion
C10 N1 N2 C9 8.62(19)
C13 N1 N2 C9 158.31(16)
C10 N1 N2 C12 158.89(17)
C13 N1 N2 C12 -51.4(2)
C6 C1 C2 C3 -0.4(3)
C7 C1 C2 C3 178.23(17)
C6 C1 C2 Cl1 177.69(14)
C7 C1 C2 Cl1 -3.6(2)
C1 C2 C3 C4 1.2(3)
Cl1 C2 C3 C4 -176.92(15)
C2 C3 C4 C5 -0.8(3)
C2 C3 C4 Cl2 179.59(14)
C3 C4 C5 C6 -0.4(3)
Cl2 C4 C5 C6 179.18(15)
C4 C5 C6 C1 1.3(3)
C2 C1 C6 C5 -0.8(3)
C7 C1 C6 C5 -179.52(17)
C8 N3 C7 C1 179.09(15)
C6 C1 C7 N3 -18.1(3)
C2 C1 C7 N3 163.25(17)
C7 N3 C8 C9 173.14(17)
C7 N3 C8 C10 -4.8(3)
N1 N2 C9 C8 -7.0(2)
C12 N2 C9 C8 -155.10(18)
N1 N2 C9 C11 172.20(17)
C12 N2 C9 C11 24.1(3)
N3 C8 C9 N2 -175.64(16)
C10 C8 C9 N2 2.7(2)
N3 C8 C9 C11 5.3(3)
C10 C8 C9 C11 -176.38(19)
N2 N1 C10 O1 172.16(17)
C13 N1 C10 O1 23.2(3)
N2 N1 C10 C8 -6.80(19)
C13 N1 C10 C8 -155.80(16)
C9 C8 C10 O1 -176.2(2)
N3 C8 C10 O1 2.0(3)
C9 C8 C10 N1 2.63(19)
N3 C8 C10 N1 -179.17(17)
N2 N1 C13 C18 -35.2(3)
C10 N1 C13 C18 110.3(2)
N2 N1 C13 C14 147.44(18)
C10 N1 C13 C14 -67.1(2)
C18 C13 C14 C15 -0.7(3)
N1 C13 C14 C15 176.71(19)
C13 C14 C15 C16 0.4(4)
C14 C15 C16 C17 0.7(4)
C15 C16 C17 C18 -1.6(4)
C14 C13 C18 C17 -0.1(3)
N1 C13 C18 C17 -177.43(19)
C16 C17 C18 C13 1.2(3)

loop_
_cod_related_entry_id
_cod_related_entry_database
_cod_related_entry_code
1 ChemSpider 30654857
